data_4506997
loop_
_publ_author_name
'Mosca, Lorenzo'
'Koutn\'ik, Petr'
'Lynch, Vincent M.'
'Zyryanov, Grigory V.'
'Esipenko, Nina A.'
'Anzenbacher, Pavel'

_publ_section_title
;
 Host--Guest Complexes of Pentiptycene Receptors Display Edge-to-Face
 Interaction
;
_journal_issue 12
_journal_name_full 'Crystal Growth &amp; Design'
_journal_page_first 6104
_journal_paper_doi 10.1021/cg301238e
_journal_volume 12
_journal_year 2012
_chemical_formula_moiety 'C50 H30 S4, 4 C6 H6'
_chemical_formula_sum 'C74 H54 S4'
_chemical_formula_weight 1071.41
_chemical_name_systematic
;
 ?
;
_space_group_IT_number 2
_symmetry_cell_setting triclinic
_symmetry_space_group_name_Hall '-P 1'
_symmetry_space_group_name_H-M 'P -1'
_atom_sites_solution_hydrogens geom
_atom_sites_solution_primary direct
_atom_sites_solution_secondary difmap
_audit_creation_method SHELXL-97
_cell_angle_alpha 116.148(3)
_cell_angle_beta 89.981(3)
_cell_angle_gamma 91.659(2)
_cell_formula_units_Z 2
_cell_length_a 13.3310(10)
_cell_length_b 15.4300(10)
_cell_length_c 15.7140(10)
_cell_measurement_reflns_used 8498
_cell_measurement_temperature 153(2)
_cell_measurement_theta_max 27.5
_cell_measurement_theta_min 3.0
_cell_volume 2900.0(3)
_computing_cell_refinement 'Collect software, Nonius B.V. 1998'
_computing_data_collection 'Collect software, Nonius B.V. 1998'
_computing_data_reduction
;
DENZO and Scalepack (Otwinoski and Minor, 1997)
;
_computing_molecular_graphics 'XP SHELXTL/PC, Siemens Analytical'
_computing_structure_refinement 'XL SHELXTL/PC, Siemens Analytical'
_computing_structure_solution
;

SIR97 - Altomare A., Burla M.C., Camalli M., Cascarano G.L., Giacovazzo C., 
Guagliardi A., Moliterni A.G.G., Polidori G.,Spagna R.
;
_diffrn_ambient_temperature 153(2)
_diffrn_measured_fraction_theta_full 0.973
_diffrn_measured_fraction_theta_max 0.973
_diffrn_radiation_monochromator graphite
_diffrn_radiation_source 'fine-focus sealed tube'
_diffrn_radiation_type MoK\a
_diffrn_radiation_wavelength 0.71075
_diffrn_reflns_av_R_equivalents 0.0000
_diffrn_reflns_av_sigmaI/netI 0.4573
_diffrn_reflns_limit_h_max 15
_diffrn_reflns_limit_h_min -15
_diffrn_reflns_limit_k_max 16
_diffrn_reflns_limit_k_min -18
_diffrn_reflns_limit_l_max 18
_diffrn_reflns_limit_l_min 0
_diffrn_reflns_number 9938
_diffrn_reflns_theta_full 25.00
_diffrn_reflns_theta_max 25.00
_diffrn_reflns_theta_min 1.53
_exptl_absorpt_coefficient_mu 0.208
_exptl_absorpt_correction_T_max 1.00
_exptl_absorpt_correction_T_min 0.879
_exptl_absorpt_correction_type multi-scan
_exptl_absorpt_process_details
;
DENZO and Scalepack (Otwinoski and Minor, 1997)
;
_exptl_crystal_density_diffrn 1.227
_exptl_crystal_density_method 'not measured'
_exptl_crystal_F_000 1124
_refine_diff_density_max 0.773
_refine_diff_density_min -0.568
_refine_diff_density_rms 0.109
_refine_ls_extinction_method none
_refine_ls_goodness_of_fit_ref 1.007
_refine_ls_hydrogen_treatment constr
_refine_ls_matrix_type full
_refine_ls_number_parameters 732
_refine_ls_number_reflns 9939
_refine_ls_number_restraints 516
_refine_ls_restrained_S_all 1.014
_refine_ls_R_factor_all 0.3355
_refine_ls_R_factor_gt 0.0961
_refine_ls_shift/su_max 0.007
_refine_ls_shift/su_mean 0.000
_refine_ls_structure_factor_coef Fsqd
_refine_ls_weighting_details 'calc w=1/[\s^2^(Fo^2^)+(0.0570P)^2^] where P=(Fo^2^+2Fc^2^)/3'
_refine_ls_weighting_scheme calc
_refine_ls_wR_factor_gt 0.1741
_refine_ls_wR_factor_ref 0.2434
_reflns_number_gt 2816
_reflns_number_total 9939
_reflns_threshold_expression >2sigma(I)
_cod_data_source_file cg301238e_si_003.cif
_cod_data_source_block 2.4C6H6
_cod_depositor_comments
;
The following automatic conversions were performed:

'_symmetry_cell_setting' value 'Triclinic' changed to 'triclinic'
according to /home/saulius/struct/CIF-dictionaries/cif_core.dic
dictionary named 'cif_core.dic' version 2.4.2 from 2011-04-26.

Automatic conversion script
Id: cif_fix_values 1891 2012-01-12 08:04:46Z andrius 
;
_cod_original_sg_symbol_H-M P-1
_cod_database_code 4506997

loop_
_symmetry_equiv_pos_as_xyz
'x, y, z'
'-x, -y, -z'

loop_
_atom_site_label
_atom_site_type_symbol
_atom_site_fract_x
_atom_site_fract_y
_atom_site_fract_z
_atom_site_U_iso_or_equiv
_atom_site_adp_type
_atom_site_occupancy
_atom_site_symmetry_multiplicity
_atom_site_calc_flag
_atom_site_refinement_flags
_atom_site_disorder_assembly
_atom_site_disorder_group
S1 S -0.0801(2) 0.3254(2) -0.1266(2) 0.0599(10) Uani 0.89 1 d PDU A 1
C1 C -0.1257(6) 0.2104(6) -0.1613(6) 0.072(4) Uani 0.89 1 d PDU A 1
H1 H -0.1950 0.1923 -0.1686 0.086 Uiso 0.89 1 calc PR A 1
C2 C -0.0486(8) 0.1459(5) -0.1777(7) 0.086(4) Uani 0.89 1 d PDU A 1
H2 H -0.0576 0.0784 -0.1975 0.103 Uiso 0.89 1 calc PR A 1
C3 C 0.0466(6) 0.1974(6) -0.1599(7) 0.049(3) Uani 0.89 1 d PDU A 1
H3 H 0.1086 0.1663 -0.1670 0.059 Uiso 0.89 1 calc PR A 1
S1F S 0.028(2) 0.1739(9) -0.164(3) 0.055 Uiso 0.11 1 d PD A 2
C1F C -0.100(2) 0.179(2) -0.156(5) 0.055 Uiso 0.11 1 d PD A 2
H1F H -0.1435 0.1246 -0.1681 0.066 Uiso 0.11 1 calc PR A 2
C2F C -0.1328(8) 0.274(3) -0.128(5) 0.055 Uiso 0.11 1 d PD A 2
H2F H -0.2006 0.2930 -0.1194 0.066 Uiso 0.11 1 calc PR A 2
C3F C -0.0467(13) 0.3374(17) -0.116(3) 0.055 Uiso 0.11 1 d PD A 2
H3F H -0.0516 0.4046 -0.0972 0.066 Uiso 0.11 1 calc PR A 2
C4 C 0.0411(5) 0.2927(6) -0.1325(5) 0.043(3) Uani 1 1 d DU . .
C5 C 0.1247(6) 0.3627(7) -0.1075(6) 0.033(2) Uani 1 1 d U A .
S2 S 0.24119(17) 0.33284(18) -0.08324(17) 0.0437(7) Uani 1 1 d U . .
C6 C 0.1283(6) 0.4535(7) -0.0991(6) 0.041(3) Uani 1 1 d U . .
H6A H 0.0709 0.4819 -0.1124 0.049 Uiso 1 1 d R A .
C7 C 0.2216(6) 0.5013(7) -0.0721(6) 0.040(3) Uani 1 1 d U A .
H7A H 0.2343 0.5666 -0.0621 0.048 Uiso 1 1 d R . .
C8 C 0.2921(6) 0.4449(6) -0.0612(5) 0.030(2) Uani 1 1 d U A .
C9 C 0.3978(6) 0.4716(6) -0.0299(6) 0.030(2) Uani 1 1 d U . .
C10 C 0.4299(6) 0.4919(6) 0.0621(6) 0.031(2) Uani 1 1 d U A .
C11 C 0.3648(6) 0.4911(6) 0.1415(6) 0.035(2) Uani 1 1 d U . .
H11A H 0.2967 0.4714 0.1207 0.042 Uiso 1 1 d R A .
C12 C 0.3727(6) 0.5919(6) 0.2213(6) 0.030(2) Uani 1 1 d U A .
C13 C 0.2956(6) 0.6529(7) 0.2636(6) 0.040(3) Uani 1 1 d U . .
H13A H 0.2272 0.6327 0.2441 0.048 Uiso 1 1 d R A .
C14 C 0.3165(7) 0.7438(7) 0.3370(6) 0.047(3) Uani 1 1 d U A .
H14A H 0.2630 0.7859 0.3688 0.056 Uiso 1 1 d R . .
C15 C 0.4159(7) 0.7744(7) 0.3649(6) 0.044(3) Uani 1 1 d U . .
H15A H 0.4288 0.8391 0.4127 0.053 Uiso 1 1 d R A .
C16 C 0.4947(6) 0.7139(7) 0.3226(6) 0.037(2) Uani 1 1 d U A .
H16A H 0.5629 0.7330 0.3438 0.044 Uiso 1 1 d R . .
C17 C 0.4724(6) 0.6235(7) 0.2509(6) 0.033(2) Uani 1 1 d U . .
C18 C 0.5480(6) 0.5445(6) 0.1955(5) 0.035(2) Uani 1 1 d U A .
H18A H 0.6159 0.5646 0.2170 0.042 Uiso 1 1 d R . .
C19 C 0.5144(6) 0.4557(6) 0.2068(5) 0.029(2) Uani 1 1 d U . .
C20 C 0.5720(7) 0.4052(7) 0.2432(6) 0.047(3) Uani 1 1 d U A .
H20A H 0.6392 0.4263 0.2665 0.056 Uiso 1 1 d R . .
C21 C 0.5280(7) 0.3238(7) 0.2481(6) 0.050(3) Uani 1 1 d U . .
H21A H 0.5662 0.2862 0.2708 0.060 Uiso 1 1 d R A .
C22 C 0.4317(7) 0.2950(7) 0.2189(6) 0.052(3) Uani 1 1 d U A .
H22A H 0.4034 0.2390 0.2230 0.062 Uiso 1 1 d R . .
C23 C 0.3737(7) 0.3456(7) 0.1819(6) 0.042(3) Uani 1 1 d U . .
H23A H 0.3052 0.3253 0.1629 0.050 Uiso 1 1 d R A .
C24 C 0.4145(6) 0.4241(7) 0.1751(5) 0.033(2) Uani 1 1 d U A .
C25 C 0.5315(6) 0.5212(6) 0.0920(6) 0.033(2) Uani 1 1 d U . .
S1A S 0.4210(2) 0.3284(2) 0.4818(2) 0.0591(10) Uani 0.89 1 d PDU B 1
C1A C 0.3744(5) 0.2125(6) 0.4263(6) 0.068(4) Uani 0.89 1 d PDU B 1
H1A H 0.3050 0.1948 0.4207 0.082 Uiso 0.89 1 calc PR B 1
C2A C 0.4513(7) 0.1469(5) 0.3901(7) 0.067(4) Uani 0.89 1 d PDU B 1
H2A H 0.4417 0.0788 0.3566 0.081 Uiso 0.89 1 calc PR B 1
C3A C 0.5469(6) 0.1975(6) 0.4107(6) 0.042(3) Uani 0.89 1 d PDU B 1
H3A H 0.6087 0.1656 0.3919 0.051 Uiso 0.89 1 calc PR B 1
S1G S 0.536(2) 0.1741(9) 0.388(2) 0.053 Uiso 0.11 1 d PD B 2
C1G C 0.408(2) 0.169(2) 0.389(4) 0.053 Uiso 0.11 1 d PD B 2
H1G H 0.3681 0.1118 0.3562 0.064 Uiso 0.11 1 calc PR B 2
C2G C 0.3688(8) 0.261(3) 0.445(5) 0.053 Uiso 0.11 1 d PD B 2
H2G H 0.2995 0.2749 0.4551 0.064 Uiso 0.11 1 calc PR B 2
C3G C 0.4505(12) 0.3312(18) 0.484(3) 0.053 Uiso 0.11 1 d PD B 2
H3G H 0.4408 0.3977 0.5237 0.064 Uiso 0.11 1 calc PR B 2
C4A C 0.5413(4) 0.2937(5) 0.4590(5) 0.039(3) Uani 1 1 d DU . .
C5A C 0.6245(6) 0.3630(7) 0.4918(6) 0.034(2) Uani 1 1 d U B .
S2A S 0.74179(17) 0.33500(19) 0.44180(17) 0.0450(7) Uani 1 1 d U . .
C6A C 0.6259(6) 0.4557(7) 0.5579(6) 0.038(2) Uani 1 1 d U . .
H6AA H 0.5677 0.4853 0.5939 0.045 Uiso 1 1 d R B .
C7A C 0.7209(6) 0.5042(7) 0.5713(6) 0.042(3) Uani 1 1 d U B .
H7AA H 0.7334 0.5700 0.6171 0.050 Uiso 1 1 d R . .
C8A C 0.7905(6) 0.4489(6) 0.5128(5) 0.029(2) Uani 1 1 d U B .
C9A C 0.8969(6) 0.4738(6) 0.5059(6) 0.028(2) Uani 1 1 d U . .
C10A C 0.9305(6) 0.4965(6) 0.4331(6) 0.029(2) Uani 1 1 d U B .
C11A C 0.8646(6) 0.4970(6) 0.3534(5) 0.029(2) Uani 1 1 d U . .
H11B H 0.7961 0.4783 0.3574 0.035 Uiso 1 1 d R B .
C12A C 0.8774(6) 0.5985(6) 0.3598(5) 0.031(2) Uani 1 1 d U B .
C13A C 0.8005(7) 0.6588(7) 0.3662(6) 0.045(3) Uani 1 1 d U . .
H13B H 0.7315 0.6392 0.3665 0.054 Uiso 1 1 d R B .
C14A C 0.8264(8) 0.7492(8) 0.3707(6) 0.053(3) Uani 1 1 d U B .
H14B H 0.7740 0.7926 0.3758 0.064 Uiso 1 1 d R . .
C15A C 0.9237(7) 0.7780(7) 0.3695(6) 0.045(3) Uani 1 1 d U . .
H15B H 0.9370 0.8410 0.3731 0.054 Uiso 1 1 d R B .
C16A C 1.0013(6) 0.7160(7) 0.3617(5) 0.035(2) Uani 1 1 d U B .
H16B H 1.0702 0.7364 0.3625 0.042 Uiso 1 1 d R . .
C17A C 0.9772(6) 0.6258(7) 0.3551(5) 0.034(2) Uani 1 1 d U . .
C18A C 1.0485(6) 0.5453(6) 0.3438(6) 0.034(2) Uani 1 1 d U B .
H18B H 1.1174 0.5627 0.3394 0.040 Uiso 1 1 d R . .
C19A C 1.0135(6) 0.4581(6) 0.2561(6) 0.031(2) Uani 1 1 d U . .
C20A C 1.0706(6) 0.4067(7) 0.1761(6) 0.040(3) Uani 1 1 d U B .
H20B H 1.1391 0.4259 0.1728 0.048 Uiso 1 1 d R . .
C21A C 1.0268(7) 0.3267(7) 0.1018(7) 0.049(3) Uani 1 1 d U . .
H21B H 1.0633 0.2897 0.0452 0.059 Uiso 1 1 d R B .
C22A C 0.9275(8) 0.2980(7) 0.1063(6) 0.051(3) Uani 1 1 d U B .
H22B H 0.8976 0.2428 0.0542 0.061 Uiso 1 1 d R . .
C23A C 0.8707(7) 0.3501(7) 0.1876(6) 0.038(3) Uani 1 1 d U . .
H23B H 0.8030 0.3297 0.1922 0.046 Uiso 1 1 d R B .
C24A C 0.9136(6) 0.4307(7) 0.2615(6) 0.032(2) Uani 1 1 d U B .
C25A C 1.0313(6) 0.5222(6) 0.4284(6) 0.028(2) Uani 1 1 d U . .
C1B C 0.5886(8) 0.2485(8) -0.0314(9) 0.080(4) Uani 1 1 d U . .
H1BA H 0.5736 0.3134 0.0123 0.096 Uiso 1 1 d R . .
C2B C 0.6253(9) 0.1873(10) 0.0013(8) 0.089(4) Uani 1 1 d U . .
H2BA H 0.6411 0.2096 0.0673 0.107 Uiso 1 1 d R . .
C3B C 0.6409(9) 0.0939(10) -0.0604(9) 0.092(4) Uani 1 1 d U . .
H3BA H 0.6632 0.0489 -0.0379 0.110 Uiso 1 1 d R . .
C4B C 0.6213(8) 0.0608(9) -0.1552(8) 0.088(4) Uani 1 1 d U . .
H4BA H 0.6349 -0.0047 -0.1985 0.105 Uiso 1 1 d R . .
C5B C 0.5874(8) 0.1241(9) -0.1873(8) 0.079(4) Uani 1 1 d U . .
H5BA H 0.5757 0.1021 -0.2540 0.094 Uiso 1 1 d R . .
C6B C 0.5691(8) 0.2182(9) -0.1259(9) 0.077(4) Uani 1 1 d U . .
H6BA H 0.5440 0.2621 -0.1485 0.092 Uiso 1 1 d R . .
C1C C 0.7610(12) -0.0882(10) 0.0406(9) 0.099(5) Uani 1 1 d U . .
H1CA H 0.7690 -0.1534 -0.0065 0.119 Uiso 1 1 d R . .
C2C C 0.8454(12) -0.0295(12) 0.0672(10) 0.121(5) Uani 1 1 d U . .
H2CA H 0.9094 -0.0528 0.0401 0.145 Uiso 1 1 d R . .
C3C C 0.8330(12) 0.0676(12) 0.1384(11) 0.126(6) Uani 1 1 d U . .
H3CA H 0.8888 0.1132 0.1593 0.151 Uiso 1 1 d R . .
C4C C 0.7410(12) 0.0937(10) 0.1702(9) 0.100(5) Uani 1 1 d U . .
H4CA H 0.7364 0.1585 0.2192 0.120 Uiso 1 1 d R . .
C5C C 0.6553(12) 0.0410(12) 0.1463(10) 0.117(5) Uani 1 1 d U . .
H5CA H 0.5924 0.0682 0.1729 0.141 Uiso 1 1 d R . .
C6C C 0.6668(11) -0.0555(11) 0.0833(10) 0.114(5) Uani 1 1 d U . .
H6CA H 0.6109 -0.1010 0.0639 0.137 Uiso 1 1 d R . .
C1D C 0.6632(10) -0.0337(9) 0.4416(11) 0.095(4) Uani 1 1 d U . .
H1DA H 0.5971 -0.0567 0.4473 0.114 Uiso 1 1 d R . .
C2D C 0.6933(13) -0.0341(10) 0.3550(11) 0.129(6) Uani 1 1 d U . .
H2DA H 0.6507 -0.0598 0.2996 0.155 Uiso 1 1 d R . .
C3D C 0.7945(12) 0.0083(10) 0.3600(11) 0.106(5) Uani 1 1 d U . .
H3DA H 0.8225 0.0099 0.3044 0.128 Uiso 1 1 d R . .
C4D C 0.8482(12) 0.0382(11) 0.4377(14) 0.128(6) Uani 1 1 d U . .
H4DA H 0.9107 0.0705 0.4372 0.154 Uiso 1 1 d R . .
C5D C 0.8193(13) 0.0336(10) 0.5124(12) 0.115(5) Uani 1 1 d U . .
H5DA H 0.8665 0.0531 0.5641 0.139 Uiso 1 1 d R . .
C6D C 0.7270(11) 0.0002(9) 0.5151(10) 0.087(4) Uani 1 1 d U . .
H6DA H 0.7037 -0.0002 0.5728 0.104 Uiso 1 1 d R . .
C1E C 0.8759(9) -0.1920(10) -0.2282(9) 0.086(4) Uani 1 1 d U . .
H1EA H 0.8708 -0.2122 -0.1786 0.103 Uiso 1 1 d R . .
C2E C 0.8338(9) -0.1109(9) -0.2204(9) 0.094(4) Uani 1 1 d U . .
H2EA H 0.7972 -0.0734 -0.1640 0.113 Uiso 1 1 d R . .
C3E C 0.8393(9) -0.0844(9) -0.2931(9) 0.083(4) Uani 1 1 d U . .
H3EA H 0.8097 -0.0262 -0.2876 0.100 Uiso 1 1 d R . .
C4E C 0.8950(9) -0.1386(10) -0.3698(9) 0.088(4) Uani 1 1 d U . .
H4EA H 0.9034 -0.1208 -0.4208 0.105 Uiso 1 1 d R . .
C5E C 0.9368(9) -0.2186(10) -0.3783(9) 0.092(4) Uani 1 1 d U . .
H5EA H 0.9710 -0.2590 -0.4352 0.110 Uiso 1 1 d R . .
C6E C 0.9264(10) -0.2454(9) -0.3089(11) 0.106(5) Uani 1 1 d U . .
H6EA H 0.9582 -0.3029 -0.3152 0.127 Uiso 1 1 d R . .

loop_
_atom_site_aniso_label
_atom_site_aniso_U_11
_atom_site_aniso_U_22
_atom_site_aniso_U_33
_atom_site_aniso_U_23
_atom_site_aniso_U_13
_atom_site_aniso_U_12
S1 0.0269(17) 0.095(3) 0.061(2) 0.038(2) -0.0037(15) -0.0096(18)
C1 0.051(7) 0.080(8) 0.073(8) 0.025(6) -0.018(6) -0.041(6)
C2 0.087(8) 0.074(8) 0.099(8) 0.041(7) -0.006(7) -0.015(7)
C3 0.041(7) 0.051(7) 0.053(6) 0.022(6) -0.011(5) -0.024(6)
C4 0.033(5) 0.057(6) 0.040(5) 0.023(5) 0.008(4) -0.008(5)
C5 0.025(5) 0.036(6) 0.033(5) 0.011(4) 0.000(4) -0.001(4)
S2 0.0303(14) 0.0427(18) 0.0589(17) 0.0234(15) -0.0076(13) -0.0017(13)
C6 0.026(5) 0.048(6) 0.053(6) 0.027(5) -0.001(4) 0.004(5)
C7 0.031(5) 0.041(6) 0.050(6) 0.022(5) -0.002(4) 0.002(5)
C8 0.011(4) 0.041(6) 0.035(5) 0.013(4) 0.006(4) 0.003(4)
C9 0.038(5) 0.030(5) 0.023(5) 0.013(4) 0.003(4) 0.002(4)
C10 0.031(5) 0.032(6) 0.033(5) 0.017(4) 0.005(4) 0.006(4)
C11 0.023(5) 0.043(6) 0.036(5) 0.015(5) -0.002(4) -0.004(4)
C12 0.030(5) 0.032(6) 0.031(5) 0.016(4) 0.004(4) -0.001(4)
C13 0.031(5) 0.057(6) 0.043(5) 0.031(5) 0.011(4) 0.008(5)
C14 0.044(6) 0.054(6) 0.043(5) 0.021(5) 0.012(5) 0.013(5)
C15 0.053(6) 0.042(6) 0.039(5) 0.020(5) 0.001(5) 0.003(5)
C16 0.032(5) 0.051(6) 0.029(5) 0.019(5) -0.006(4) 0.000(5)
C17 0.023(5) 0.050(6) 0.032(5) 0.024(5) 0.003(4) 0.002(4)
C18 0.015(4) 0.056(6) 0.036(5) 0.022(5) -0.003(4) 0.005(4)
C19 0.027(5) 0.035(6) 0.026(5) 0.013(4) 0.011(4) 0.008(4)
C20 0.039(5) 0.066(7) 0.035(5) 0.022(5) 0.000(4) 0.014(5)
C21 0.052(6) 0.051(6) 0.050(6) 0.025(5) 0.005(5) 0.009(5)
C22 0.055(6) 0.048(6) 0.062(6) 0.033(5) 0.004(5) 0.009(5)
C23 0.043(5) 0.048(6) 0.035(5) 0.018(5) 0.011(4) 0.001(5)
C24 0.029(5) 0.051(6) 0.021(5) 0.019(5) 0.011(4) 0.008(5)
C25 0.033(5) 0.037(6) 0.035(5) 0.020(4) 0.002(4) 0.007(4)
S1A 0.0284(17) 0.087(3) 0.068(2) 0.041(2) -0.0014(16) -0.0106(17)
C1A 0.060(7) 0.071(8) 0.069(7) 0.029(6) -0.020(6) -0.032(6)
C2A 0.061(7) 0.062(7) 0.067(7) 0.019(6) 0.003(6) -0.025(6)
C3A 0.036(6) 0.043(7) 0.037(7) 0.009(5) 0.004(5) -0.020(5)
C4A 0.035(5) 0.050(6) 0.031(5) 0.017(5) 0.000(4) -0.004(5)
C5A 0.026(5) 0.041(6) 0.032(5) 0.014(5) 0.005(4) 0.003(4)
S2A 0.0292(14) 0.0472(19) 0.0527(17) 0.0168(15) 0.0099(12) 0.0007(13)
C6A 0.023(5) 0.042(6) 0.046(5) 0.016(5) 0.007(4) 0.001(4)
C7A 0.032(5) 0.049(6) 0.046(5) 0.021(5) 0.014(4) 0.012(5)
C8A 0.026(5) 0.035(5) 0.026(5) 0.014(4) 0.001(4) -0.001(4)
C9A 0.030(5) 0.034(5) 0.020(4) 0.013(4) 0.004(4) 0.003(4)
C10A 0.027(5) 0.031(5) 0.029(5) 0.014(4) -0.001(4) 0.000(4)
C11A 0.010(4) 0.045(6) 0.029(5) 0.014(4) 0.005(4) 0.000(4)
C12A 0.033(5) 0.036(6) 0.027(5) 0.017(4) 0.003(4) 0.008(5)
C13A 0.038(5) 0.057(6) 0.039(5) 0.019(5) -0.003(4) 0.011(5)
C14A 0.055(6) 0.060(7) 0.045(6) 0.022(5) 0.003(5) 0.024(5)
C15A 0.047(6) 0.045(6) 0.041(5) 0.017(5) 0.003(5) 0.008(5)
C16A 0.037(5) 0.044(6) 0.031(5) 0.022(5) 0.004(4) -0.001(5)
C17A 0.027(5) 0.046(6) 0.029(5) 0.017(4) 0.003(4) 0.006(5)
C18A 0.018(4) 0.047(6) 0.038(5) 0.021(5) 0.009(4) -0.005(4)
C19A 0.022(5) 0.044(6) 0.029(5) 0.017(4) 0.001(4) 0.003(4)
C20A 0.031(5) 0.052(6) 0.041(5) 0.024(5) 0.004(4) 0.010(5)
C21A 0.053(6) 0.051(6) 0.048(6) 0.025(5) 0.006(5) 0.011(5)
C22A 0.066(6) 0.047(6) 0.034(5) 0.012(5) -0.001(5) 0.005(5)
C23A 0.039(5) 0.042(6) 0.039(5) 0.022(5) -0.005(4) 0.009(5)
C24A 0.028(5) 0.044(6) 0.034(5) 0.026(5) 0.000(4) 0.006(4)
C25A 0.028(5) 0.030(5) 0.027(5) 0.013(4) 0.005(4) 0.000(4)
C1B 0.089(7) 0.055(7) 0.081(7) 0.015(6) 0.013(6) 0.016(6)
C2B 0.096(8) 0.091(8) 0.073(7) 0.029(6) -0.010(6) 0.013(7)
C3B 0.115(8) 0.087(8) 0.080(7) 0.041(6) -0.009(6) 0.031(7)
C4B 0.106(8) 0.081(8) 0.073(7) 0.030(6) 0.004(6) 0.032(6)
C5B 0.089(7) 0.090(8) 0.058(6) 0.033(6) -0.006(6) 0.010(6)
C6B 0.086(7) 0.072(7) 0.084(7) 0.044(6) 0.007(6) 0.007(6)
C1C 0.125(9) 0.087(8) 0.095(8) 0.048(6) 0.005(7) 0.017(7)
C2C 0.128(9) 0.126(9) 0.125(9) 0.071(7) 0.004(7) 0.018(8)
C3C 0.140(9) 0.127(9) 0.131(9) 0.076(7) -0.022(8) -0.017(8)
C4C 0.126(9) 0.094(8) 0.087(8) 0.047(6) 0.006(7) 0.011(7)
C5C 0.130(9) 0.122(9) 0.113(8) 0.064(7) 0.009(7) 0.010(8)
C6C 0.126(9) 0.118(9) 0.120(9) 0.072(7) -0.013(7) -0.016(7)
C1D 0.087(8) 0.056(7) 0.135(9) 0.034(7) 0.011(7) 0.022(6)
C2D 0.153(10) 0.099(9) 0.134(9) 0.046(7) -0.032(8) 0.060(7)
C3D 0.141(9) 0.089(8) 0.105(8) 0.055(7) 0.032(7) 0.043(7)
C4D 0.126(10) 0.103(9) 0.156(10) 0.057(8) 0.028(8) 0.025(7)
C5D 0.119(9) 0.079(8) 0.136(9) 0.034(7) 0.014(8) 0.031(7)
C6D 0.091(8) 0.067(7) 0.093(8) 0.026(6) 0.022(7) 0.026(7)
C1E 0.090(7) 0.104(8) 0.089(7) 0.064(7) 0.013(6) 0.016(6)
C2E 0.101(8) 0.094(8) 0.088(8) 0.040(6) 0.017(6) 0.032(7)
C3E 0.097(8) 0.069(7) 0.088(7) 0.039(6) -0.012(6) 0.009(6)
C4E 0.092(8) 0.102(8) 0.076(7) 0.046(6) -0.002(6) -0.005(7)
C5E 0.093(8) 0.085(8) 0.083(7) 0.022(6) 0.018(6) 0.021(7)
C6E 0.124(9) 0.078(8) 0.125(9) 0.051(7) 0.005(7) 0.032(7)

loop_
_atom_type_symbol
_atom_type_description
_atom_type_scat_dispersion_real
_atom_type_scat_dispersion_imag
_atom_type_scat_source
C C 0.0033 0.0016 'International Tables Vol C Tables 4.2.6.8 and 6.1.1.4'
H H 0.0000 0.0000 'International Tables Vol C Tables 4.2.6.8 and 6.1.1.4'
S S 0.1246 0.1234 'International Tables Vol C Tables 4.2.6.8 and 6.1.1.4'

loop_
_geom_angle_atom_site_label_1
_geom_angle_atom_site_label_2
_geom_angle_atom_site_label_3
_geom_angle
_geom_angle_site_symmetry_1
C4 S1 C1 93.0(3) .
C2 C1 S1 111.7(5) .
C2 C1 H1 124.2 .
S1 C1 H1 124.2 .
C1 C2 C3 109.4(5) .
C1 C2 H2 125.3 .
C3 C2 H2 125.3 .
C4 C3 C2 114.9(6) .
C4 C3 H3 122.5 .
C2 C3 H3 122.5 .
C4 S1F C1F 92.7(4) .
C2F C1F S1F 111.4(5) .
C2F C1F H1F 124.3 .
S1F C1F H1F 124.3 .
C1F C2F C3F 109.1(6) .
C1F C2F H2F 125.4 .
C3F C2F H2F 125.4 .
C4 C3F C2F 113.8(6) .
C4 C3F H3F 123.1 .
C2F C3F H3F 123.1 .
C3F C4 C3 122.3(12) .
C3F C4 C5 110.6(13) .
C3 C4 C5 126.8(7) .
C3F C4 S1F 113.0(6) .
C3 C4 S1F 9.4(11) .
C5 C4 S1F 136.0(12) .
C3F C4 S1 12.2(13) .
C3 C4 S1 111.0(5) .
C5 C4 S1 122.2(6) .
S1F C4 S1 101.8(10) .
C6 C5 C4 130.3(8) .
C6 C5 S2 109.9(7) .
C4 C5 S2 119.8(7) .
C5 S2 C8 92.0(4) .
C5 C6 C7 115.0(8) .
C5 C6 H6A 121.8 .
C7 C6 H6A 123.2 .
C8 C7 C6 112.3(9) .
C8 C7 H7A 124.0 .
C6 C7 H7A 123.7 .
C7 C8 C9 127.8(8) .
C7 C8 S2 110.8(6) .
C9 C8 S2 121.3(6) .
C25 C9 C10 118.0(8) 2_665
C25 C9 C8 120.0(7) 2_665
C10 C9 C8 121.9(8) .
C9 C10 C25 121.0(8) .
C9 C10 C11 126.6(8) .
C25 C10 C11 112.4(8) .
C12 C11 C24 107.6(6) .
C12 C11 C10 106.3(7) .
C24 C11 C10 106.2(6) .
C12 C11 H11A 112.1 .
C24 C11 H11A 112.5 .
C10 C11 H11A 111.7 .
C13 C12 C17 119.6(9) .
C13 C12 C11 127.4(8) .
C17 C12 C11 113.0(7) .
C12 C13 C14 119.7(8) .
C12 C13 H13A 120.7 .
C14 C13 H13A 119.6 .
C13 C14 C15 120.0(8) .
C13 C14 H14A 120.4 .
C15 C14 H14A 119.6 .
C16 C15 C14 121.1(9) .
C16 C15 H15A 120.4 .
C14 C15 H15A 118.5 .
C17 C16 C15 118.1(8) .
C17 C16 H16A 120.3 .
C15 C16 H16A 121.6 .
C16 C17 C12 121.5(8) .
C16 C17 C18 126.7(8) .
C12 C17 C18 111.8(8) .
C19 C18 C25 106.8(7) .
C19 C18 C17 106.4(7) .
C25 C18 C17 105.4(6) .
C19 C18 H18A 112.4 .
C25 C18 H18A 113.1 .
C17 C18 H18A 112.3 .
C20 C19 C24 120.1(9) .
C20 C19 C18 126.3(8) .
C24 C19 C18 113.6(7) .
C19 C20 C21 118.3(9) .
C19 C20 H20A 121.6 .
C21 C20 H20A 120.1 .
C22 C21 C20 121.0(9) .
C22 C21 H21A 118.5 .
C20 C21 H21A 120.4 .
C21 C22 C23 120.7(10) .
C21 C22 H22A 119.3 .
C23 C22 H22A 120.0 .
C24 C23 C22 119.7(9) .
C24 C23 H23A 120.4 .
C22 C23 H23A 119.8 .
C23 C24 C19 120.1(8) .
C23 C24 C11 128.5(8) .
C19 C24 C11 111.3(8) .
C9 C25 C10 120.9(8) 2_665
C9 C25 C18 127.1(8) 2_665
C10 C25 C18 111.9(8) .
C4A S1A C1A 92.8(3) .
C2A C1A S1A 111.3(5) .
C2A C1A H1A 124.3 .
S1A C1A H1A 124.3 .
C1A C2A C3A 110.1(5) .
C1A C2A H2A 125.0 .
C3A C2A H2A 125.0 .
C4A C3A C2A 114.0(6) .
C4A C3A H3A 123.0 .
C2A C3A H3A 123.0 .
C4A S1G C1G 92.5(4) .
C2G C1G S1G 111.5(5) .
C2G C1G H1G 124.2 .
S1G C1G H1G 124.2 .
C1G C2G C3G 109.2(6) .
C1G C2G H2G 125.4 .
C3G C2G H2G 125.4 .
C4A C3G C2G 113.8(6) .
C4A C3G H3G 123.1 .
C2G C3G H3G 123.1 .
C3G C4A C3A 118.2(12) .
C3G C4A C5A 115.1(13) .
C3A C4A C5A 126.7(7) .
C3G C4A S1G 113.0(6) .
C3A C4A S1G 8.0(13) .
C5A C4A S1G 131.8(12) .
C3G C4A S1A 6.6(12) .
C3A C4A S1A 111.8(5) .
C5A C4A S1A 121.5(6) .
S1G C4A S1A 106.5(10) .
C6A C5A C4A 129.1(8) .
C6A C5A S2A 109.5(7) .
C4A C5A S2A 121.4(6) .
C8A S2A C5A 92.5(4) .
C5A C6A C7A 114.3(8) .
C5A C6A H6AA 122.4 .
C7A C6A H6AA 123.3 .
C8A C7A C6A 112.8(9) .
C8A C7A H7AA 123.7 .
C6A C7A H7AA 123.5 .
C7A C8A C9A 128.5(9) .
C7A C8A S2A 110.9(7) .
C9A C8A S2A 120.5(6) .
C25A C9A C10A 116.4(8) 2_766
C25A C9A C8A 122.0(7) 2_766
C10A C9A C8A 121.6(7) .
C9A C10A C25A 121.1(7) .
C9A C10A C11A 125.4(8) .
C25A C10A C11A 113.5(8) .
C24A C11A C12A 105.4(7) .
C24A C11A C10A 106.1(6) .
C12A C11A C10A 105.8(7) .
C24A C11A H11B 113.0 .
C12A C11A H11B 113.6 .
C10A C11A H11B 112.2 .
C13A C12A C17A 121.0(9) .
C13A C12A C11A 125.5(8) .
C17A C12A C11A 113.5(7) .
C12A C13A C14A 117.6(9) .
C12A C13A H13B 121.4 .
C14A C13A H13B 121.0 .
C15A C14A C13A 121.9(9) .
C15A C14A H14B 119.2 .
C13A C14A H14B 118.9 .
C14A C15A C16A 120.2(10) .
C14A C15A H15B 118.3 .
C16A C15A H15B 121.5 .
C17A C16A C15A 118.7(9) .
C17A C16A H16B 120.5 .
C15A C16A H16B 120.8 .
C16A C17A C12A 120.5(8) .
C16A C17A C18A 128.1(8) .
C12A C17A C18A 111.4(8) .
C19A C18A C17A 105.9(6) .
C19A C18A C25A 107.3(7) .
C17A C18A C25A 107.1(6) .
C19A C18A H18B 111.7 .
C17A C18A H18B 112.4 .
C25A C18A H18B 112.1 .
C20A C19A C24A 121.2(9) .
C20A C19A C18A 126.1(8) .
C24A C19A C18A 112.7(7) .
C21A C20A C19A 118.5(9) .
C21A C20A H20B 120.6 .
C19A C20A H20B 120.8 .
C20A C21A C22A 121.0(9) .
C20A C21A H21B 121.2 .
C22A C21A H21B 117.8 .
C21A C22A C23A 120.0(10) .
C21A C22A H22B 120.3 .
C23A C22A H22B 119.6 .
C24A C23A C22A 119.3(9) .
C24A C23A H23B 120.1 .
C22A C23A H23B 120.6 .
C23A C24A C19A 119.9(8) .
C23A C24A C11A 127.3(8) .
C19A C24A C11A 112.8(8) .
C9A C25A C10A 122.4(8) 2_766
C9A C25A C18A 126.4(8) 2_766
C10A C25A C18A 111.1(7) .
C2B C1B C6B 121.1(11) .
C2B C1B H1BA 120.0 .
C6B C1B H1BA 118.9 .
C3B C2B C1B 119.7(11) .
C3B C2B H2BA 119.6 .
C1B C2B H2BA 120.7 .
C2B C3B C4B 120.8(12) .
C2B C3B H3BA 120.7 .
C4B C3B H3BA 118.5 .
C3B C4B C5B 118.8(12) .
C3B C4B H4BA 120.2 .
C5B C4B H4BA 121.0 .
C6B C5B C4B 121.3(11) .
C6B C5B H5BA 119.4 .
C4B C5B H5BA 119.3 .
C1B C6B C5B 118.4(11) .
C1B C6B H6BA 120.6 .
C5B C6B H6BA 121.1 .
C2C C1C C6C 121.7(14) .
C2C C1C H1CA 116.7 .
C6C C1C H1CA 121.5 .
C1C C2C C3C 116.3(15) .
C1C C2C H2CA 121.3 .
C3C C2C H2CA 122.3 .
C4C C3C C2C 117.9(16) .
C4C C3C H3CA 121.2 .
C2C C3C H3CA 120.8 .
C3C C4C C5C 128.9(16) .
C3C C4C H4CA 115.1 .
C5C C4C H4CA 115.9 .
C4C C5C C6C 114.2(15) .
C4C C5C H5CA 121.6 .
C6C C5C H5CA 124.1 .
C5C C6C C1C 120.5(15) .
C5C C6C H6CA 121.5 .
C1C C6C H6CA 117.9 .
C6D C1D C2D 119.4(15) .
C6D C1D H1DA 120.5 .
C2D C1D H1DA 120.1 .
C1D C2D C3D 113.1(13) .
C1D C2D H2DA 122.2 .
C3D C2D H2DA 124.8 .
C4D C3D C2D 120.2(15) .
C4D C3D H3DA 120.2 .
C2D C3D H3DA 119.5 .
C5D C4D C3D 124.3(19) .
C5D C4D H4DA 120.5 .
C3D C4D H4DA 115.0 .
C4D C5D C6D 119.2(18) .
C4D C5D H5DA 117.7 .
C6D C5D H5DA 123.0 .
C5D C6D C1D 123.7(15) .
C5D C6D H6DA 119.4 .
C1D C6D H6DA 116.9 .
C2E C1E C6E 118.1(12) .
C2E C1E H1EA 121.4 .
C6E C1E H1EA 120.5 .
C1E C2E C3E 120.7(12) .
C1E C2E H2EA 118.5 .
C3E C2E H2EA 120.7 .
C4E C3E C2E 118.0(11) .
C4E C3E H3EA 120.8 .
C2E C3E H3EA 121.0 .
C5E C4E C3E 121.6(12) .
C5E C4E H4EA 117.8 .
C3E C4E H4EA 120.6 .
C4E C5E C6E 119.2(13) .
C4E C5E H5EA 120.6 .
C6E C5E H5EA 120.1 .
C5E C6E C1E 122.2(13) .
C5E C6E H6EA 118.5 .
C1E C6E H6EA 119.3 .

loop_
_geom_bond_atom_site_label_1
_geom_bond_atom_site_label_2
_geom_bond_distance
_geom_bond_site_symmetry_2
S1 C4 1.697(6) .
S1 C1 1.704(7) .
C1 C2 1.395(8) .
C1 H1 0.9500 .
C2 C3 1.437(8) .
C2 H2 0.9500 .
C3 C4 1.343(7) .
C3 H3 0.9500 .
S1F C4 1.680(9) .
S1F C1F 1.707(9) .
C1F C2F 1.421(9) .
C1F H1F 0.9500 .
C2F C3F 1.441(9) .
C2F H2F 0.9500 .
C3F C4 1.342(9) .
C3F H3F 0.9500 .
C4 C5 1.456(10) .
C5 C6 1.347(11) .
C5 S2 1.723(8) .
S2 C8 1.725(9) .
C6 C7 1.393(11) .
C6 H6A 0.9601 .
C7 C8 1.361(10) .
C7 H7A 0.9601 .
C8 C9 1.477(10) .
C9 C25 1.394(11) 2_665
C9 C10 1.401(10) .
C10 C25 1.428(11) .
C10 C11 1.523(11) .
C11 C12 1.509(10) .
C11 C24 1.519(10) .
C11 H11A 0.9600 .
C12 C13 1.373(10) .
C12 C17 1.409(11) .
C13 C14 1.388(11) .
C13 H13A 0.9600 .
C14 C15 1.396(11) .
C14 H14A 0.9600 .
C15 C16 1.388(10) .
C15 H15A 0.9599 .
C16 C17 1.377(11) .
C16 H16A 0.9600 .
C17 C18 1.547(10) .
C18 C19 1.511(11) .
C18 C25 1.518(10) .
C18 H18A 0.9600 .
C19 C20 1.397(10) .
C19 C24 1.417(11) .
C20 C21 1.404(12) .
C20 H20A 0.9602 .
C21 C22 1.358(12) .
C21 H21A 0.9599 .
C22 C23 1.407(11) .
C22 H22A 0.9602 .
C23 C24 1.360(11) .
C23 H23A 0.9600 .
C25 C9 1.394(11) 2_665
S1A C4A 1.693(6) .
S1A C1A 1.705(7) .
C1A C2A 1.397(7) .
C1A H1A 0.9500 .
C2A C3A 1.434(8) .
C2A H2A 0.9500 .
C3A C4A 1.342(7) .
C3A H3A 0.9500 .
S1G C4A 1.683(9) .
S1G C1G 1.708(9) .
C1G C2G 1.419(9) .
C1G H1G 0.9500 .
C2G C3G 1.440(9) .
C2G H2G 0.9500 .
C3G C4A 1.340(9) .
C3G H3G 0.9500 .
C4A C5A 1.444(10) .
C5A C6A 1.346(11) .
C5A S2A 1.729(8) .
S2A C8A 1.722(9) .
C6A C7A 1.420(11) .
C6A H6AA 0.9600 .
C7A C8A 1.338(10) .
C7A H7AA 0.9599 .
C8A C9A 1.475(11) .
C9A C25A 1.389(10) 2_766
C9A C10A 1.405(10) .
C10A C25A 1.400(11) .
C10A C11A 1.533(10) .
C11A C24A 1.514(10) .
C11A C12A 1.530(11) .
C11A H11B 0.9600 .
C12A C13A 1.379(10) .
C12A C17A 1.396(11) .
C13A C14A 1.399(12) .
C13A H13B 0.9599 .
C14A C15A 1.362(12) .
C14A H14B 0.9599 .
C15A C16A 1.398(10) .
C15A H15B 0.9602 .
C16A C17A 1.377(11) .
C16A H16B 0.9601 .
C17A C18A 1.534(10) .
C18A C19A 1.503(11) .
C18A C25A 1.536(10) .
C18A H18B 0.9599 .
C19A C20A 1.395(10) .
C19A C24A 1.399(11) .
C20A C21A 1.385(11) .
C20A H20B 0.9600 .
C21A C22A 1.394(12) .
C21A H21B 0.9599 .
C22A C23A 1.408(11) .
C22A H22B 0.9601 .
C23A C24A 1.383(11) .
C23A H23B 0.9601 .
C25A C9A 1.389(10) 2_766
C1B C2B 1.359(13) .
C1B C6B 1.368(13) .
C1B H1BA 0.9600 .
C2B C3B 1.359(14) .
C2B H2BA 0.9601 .
C3B C4B 1.369(13) .
C3B H3BA 0.9600 .
C4B C5B 1.368(13) .
C4B H4BA 0.9600 .
C5B C6B 1.372(13) .
C5B H5BA 0.9600 .
C6B H6BA 0.9601 .
C1C C2C 1.367(17) .
C1C C6C 1.421(16) .
C1C H1CA 0.9599 .
C2C C3C 1.436(17) .
C2C H2CA 0.9599 .
C3C C4C 1.329(16) .
C3C H3CA 0.9601 .
C4C C5C 1.336(17) .
C4C H4CA 0.9599 .
C5C C6C 1.391(17) .
C5C H5CA 0.9599 .
C6C H6CA 0.9601 .
C1D C6D 1.331(14) .
C1D C2D 1.415(17) .
C1D H1DA 0.9600 .
C2D C3D 1.469(18) .
C2D H2DA 0.9600 .
C3D C4D 1.304(17) .
C3D H3DA 0.9600 .
C4D C5D 1.266(17) .
C4D H4DA 0.9600 .
C5D C6D 1.328(17) .
C5D H5DA 0.9600 .
C6D H6DA 0.9601 .
C1E C2E 1.340(14) .
C1E C6E 1.360(14) .
C1E H1EA 0.9599 .
C2E C3E 1.375(14) .
C2E H2EA 0.9602 .
C3E C4E 1.361(14) .
C3E H3EA 0.9600 .
C4E C5E 1.321(14) .
C4E H4EA 0.9599 .
C5E C6E 1.332(15) .
C5E H5EA 0.9600 .
C6E H6EA 0.9601 .
